data_2224112
loop_
_publ_author_name
'Du, Zhong-Xiang'
'Qu, Ju-Ping'

_publ_section_title
;
 4,4'-(Propane-1,3-diyl)dipyridinium tetrachloridonickelate(II)
;
_journal_coeditor_code BG2307
_journal_issue 12
_journal_name_full 'Acta Crystallographica Section E'
_journal_page_first m1656
_journal_paper_doi 10.1107/S1600536809048843
_journal_volume 65
_journal_year 2009
_chemical_formula_iupac '(C13 H16 N2) [Ni Cl4]'
_chemical_formula_moiety 'C13 H16 N2 2+, Cl4 Ni 2-'
_chemical_formula_sum 'C13 H16 Cl4 N2 Ni'
_chemical_formula_weight 400.79
_chemical_name_systematic
;
4,4'-(Propane-1,3-diyl)dipyridinium tetrachloridonickelate(II)
;
_space_group_IT_number 14
_symmetry_cell_setting monoclinic
_symmetry_space_group_name_Hall '-P 2yn'
_symmetry_space_group_name_H-M 'P 1 21/n 1'
_atom_sites_solution_hydrogens geom
_atom_sites_solution_primary direct
_atom_sites_solution_secondary difmap
_audit_creation_method SHELXL-97
_cell_angle_alpha 90.00
_cell_angle_beta 90.6270(10)
_cell_angle_gamma 90.00
_cell_formula_units_Z 4
_cell_length_a 7.2358(7)
_cell_length_b 20.773(2)
_cell_length_c 11.1246(11)
_cell_measurement_reflns_used 3858
_cell_measurement_temperature 294(2)
_cell_measurement_theta_max 25.57
_cell_measurement_theta_min 2.68
_cell_volume 1672.0(3)
_computing_cell_refinement 'SAINT (Bruker, 2004)'
_computing_data_collection 'APEX2 (Bruker, 2004)'
_computing_data_reduction 'SAINT (Bruker, 2004)'
_computing_molecular_graphics 'SHELXTL (Sheldrick, 2008)'
_computing_publication_material 'SHELXTL (Sheldrick, 2008)'
_computing_structure_refinement 'SHELXL97 (Sheldrick, 2008)'
_computing_structure_solution 'SHELXS97 (Sheldrick, 2008)'
_diffrn_ambient_temperature 294(2)
_diffrn_measured_fraction_theta_full 0.999
_diffrn_measured_fraction_theta_max 0.999
_diffrn_measurement_device_type 'Bruker APEXII CCD area-detector'
_diffrn_measurement_method '\f and \w scans'
_diffrn_radiation_monochromator graphite
_diffrn_radiation_source 'fine-focus sealed tube'
_diffrn_radiation_type MoK\a
_diffrn_radiation_wavelength 0.71073
_diffrn_reflns_av_R_equivalents 0.0261
_diffrn_reflns_av_sigmaI/netI 0.0228
_diffrn_reflns_limit_h_max 8
_diffrn_reflns_limit_h_min -8
_diffrn_reflns_limit_k_max 25
_diffrn_reflns_limit_k_min -24
_diffrn_reflns_limit_l_max 13
_diffrn_reflns_limit_l_min -13
_diffrn_reflns_number 12584
_diffrn_reflns_theta_full 25.50
_diffrn_reflns_theta_max 25.50
_diffrn_reflns_theta_min 2.68
_exptl_absorpt_coefficient_mu 1.790
_exptl_absorpt_correction_T_max 0.6733
_exptl_absorpt_correction_T_min 0.5651
_exptl_absorpt_correction_type multi-scan
_exptl_absorpt_process_details '(SADABS; Sheldrick, 1996)'
_exptl_crystal_colour blue
_exptl_crystal_density_diffrn 1.592
_exptl_crystal_density_method 'not measured'
_exptl_crystal_description block
_exptl_crystal_F_000 816
_exptl_crystal_size_max 0.36
_exptl_crystal_size_mid 0.25
_exptl_crystal_size_min 0.24
_refine_diff_density_max 0.363
_refine_diff_density_min -0.451
_refine_ls_extinction_method none
_refine_ls_goodness_of_fit_ref 1.904
_refine_ls_hydrogen_treatment constr
_refine_ls_matrix_type full
_refine_ls_number_parameters 181
_refine_ls_number_reflns 3107
_refine_ls_number_restraints 0
_refine_ls_restrained_S_all 1.904
_refine_ls_R_factor_all 0.0388
_refine_ls_R_factor_gt 0.0290
_refine_ls_shift/su_max 0.000
_refine_ls_shift/su_mean 0.000
_refine_ls_structure_factor_coef Fsqd
_refine_ls_weighting_details 'calc w=1/[\s^2^(Fo^2^)+(0.0000P)^2^+0.0000P] where P=(Fo^2^+2Fc^2^)/3'
_refine_ls_weighting_scheme calc
_refine_ls_wR_factor_gt 0.0440
_refine_ls_wR_factor_ref 0.0451
_reflns_number_gt 2556
_reflns_number_total 3107
_reflns_threshold_expression I>2\s(I)
_cod_data_source_file bg2307.cif
_cod_data_source_block I
_cod_depositor_comments
;
The following automatic conversions were performed:
'_symmetry_cell_setting' value 'Monoclinic' changed to 'monoclinic'
according to '/home/saulius/struct/CIF-dictionaries/cif_core.dic'
dictionary named 'cif_core.dic' version 2.4.1 from 2010-06-29.

Automatic conversion script
Id: cif_fix_enum 1527 2010-12-29 10:47:43Z saulius 

The following automatic conversions were performed:

'_symmetry_cell_setting' value 'Monoclinic' changed to 'monoclinic'
according to /home/saulius/struct/CIF-dictionaries/cif_core.dic
dictionary named 'cif_core.dic' version 2.4.1 from 2010-06-29.

Automatic conversion script
Id: cif_fix_values 1715 2011-07-08 13:25:40Z adriana 
;
_cod_original_cell_volume 1672.1(3)
_cod_original_sg_symbol_H-M 'P 21/n'
_cod_database_code 2224112
_cod_database_fobs_code 2224112

loop_
_symmetry_equiv_pos_as_xyz
'x, y, z'
'-x+1/2, y+1/2, -z+1/2'
'-x, -y, -z'
'x-1/2, -y-1/2, z-1/2'

loop_
_atom_site_type_symbol
_atom_site_label
_atom_site_fract_x
_atom_site_fract_y
_atom_site_fract_z
_atom_site_U_iso_or_equiv
_atom_site_adp_type
_atom_site_calc_flag
_atom_site_refinement_flags
_atom_site_occupancy
_atom_site_disorder_assembly
_atom_site_disorder_group
C C1 0.9569(3) 0.39288(13) 0.4993(2) 0.0604(7) Uani d . 1 . .
H H1 0.9940 0.4331 0.5272 0.073 Uiso calc R 1 . .
C C2 0.7956(3) 0.38678(11) 0.4357(2) 0.0534(7) Uani d . 1 . .
H H2 0.7226 0.4228 0.4204 0.064 Uiso calc R 1 . .
C C3 0.7409(3) 0.32701(11) 0.3941(2) 0.0425(6) Uani d . 1 . .
C C4 0.8519(3) 0.27500(12) 0.4223(2) 0.0546(7) Uani d . 1 . .
H H4 0.8166 0.2340 0.3976 0.066 Uiso calc R 1 . .
C C5 1.0119(4) 0.28295(13) 0.4855(2) 0.0611(7) Uani d . 1 . .
H H5 1.0862 0.2476 0.5034 0.073 Uiso calc R 1 . .
C C6 0.5730(3) 0.31581(10) 0.3173(2) 0.0544(7) Uani d . 1 . .
H H6A 0.5005 0.2821 0.3546 0.065 Uiso calc R 1 . .
H H6B 0.6135 0.2995 0.2403 0.065 Uiso calc R 1 . .
C C7 0.4473(3) 0.37229(10) 0.2940(2) 0.0462(6) Uani d . 1 . .
H H7A 0.5157 0.4064 0.2548 0.055 Uiso calc R 1 . .
H H7B 0.4019 0.3888 0.3697 0.055 Uiso calc R 1 . .
C C8 0.2851(3) 0.35192(10) 0.2146(2) 0.0472(6) Uani d . 1 . .
H H8A 0.3340 0.3356 0.1397 0.057 Uiso calc R 1 . .
H H8B 0.2227 0.3165 0.2539 0.057 Uiso calc R 1 . .
C C9 0.1435(3) 0.40250(11) 0.1848(2) 0.0403(6) Uani d . 1 . .
C C10 -0.0087(3) 0.38588(11) 0.1149(2) 0.0497(7) Uani d . 1 . .
H H10 -0.0194 0.3442 0.0853 0.060 Uiso calc R 1 . .
C C11 -0.1429(3) 0.42979(12) 0.0891(2) 0.0551(7) Uani d . 1 . .
H H11 -0.2454 0.4180 0.0429 0.066 Uiso calc R 1 . .
C C12 0.0190(3) 0.50868(12) 0.1949(2) 0.0594(7) Uani d . 1 . .
H H12 0.0274 0.5511 0.2213 0.071 Uiso calc R 1 . .
C C13 0.1564(3) 0.46566(11) 0.2227(2) 0.0519(7) Uani d . 1 . .
H H13 0.2589 0.4791 0.2673 0.062 Uiso calc R 1 . .
Cl Cl1 -0.06721(8) 0.21383(3) 0.12980(6) 0.05653(19) Uani d . 1 . .
Cl Cl2 -0.12187(9) 0.05327(3) 0.13195(6) 0.05657(19) Uani d . 1 . .
Cl Cl3 -0.06868(9) 0.09147(3) 0.42665(6) 0.0606(2) Uani d . 1 . .
Cl Cl4 0.29570(8) 0.16495(3) 0.30041(6) 0.0633(2) Uani d . 1 . .
N N1 1.0614(3) 0.34138(11) 0.52139(17) 0.0574(6) Uani d . 1 . .
H H1A 1.1641 0.3462 0.5601 0.069 Uiso calc R 1 . .
N N2 -0.1267(3) 0.48968(10) 0.13015(19) 0.0558(6) Uani d . 1 . .
H H2A -0.2130 0.5170 0.1143 0.067 Uiso calc R 1 . .
Ni Ni1 0.01874(4) 0.129429(13) 0.24398(3) 0.03832(9) Uani d . 1 . .

loop_
_atom_site_aniso_label
_atom_site_aniso_U_11
_atom_site_aniso_U_22
_atom_site_aniso_U_33
_atom_site_aniso_U_12
_atom_site_aniso_U_13
_atom_site_aniso_U_23
C1 0.0602(19) 0.0548(17) 0.066(2) -0.0016(15) -0.0134(15) 0.0003(15)
C2 0.0527(17) 0.0443(15) 0.0628(18) 0.0060(12) -0.0155(14) 0.0009(13)
C3 0.0421(15) 0.0413(14) 0.0441(15) 0.0019(11) -0.0031(12) 0.0036(12)
C4 0.0569(17) 0.0454(15) 0.0613(18) 0.0086(13) -0.0117(14) -0.0033(14)
C5 0.0621(19) 0.0602(19) 0.0610(19) 0.0188(15) -0.0051(15) 0.0026(16)
C6 0.0508(17) 0.0451(15) 0.0669(19) 0.0019(12) -0.0131(14) 0.0016(14)
C7 0.0389(14) 0.0463(14) 0.0533(16) -0.0002(12) -0.0049(12) 0.0005(13)
C8 0.0482(16) 0.0417(14) 0.0515(16) 0.0019(12) -0.0069(12) 0.0035(12)
C9 0.0373(14) 0.0404(14) 0.0433(15) -0.0034(11) -0.0009(11) 0.0003(12)
C10 0.0482(16) 0.0410(15) 0.0597(18) -0.0033(12) -0.0107(13) -0.0013(13)
C11 0.0455(16) 0.0567(17) 0.0627(19) -0.0034(14) -0.0103(13) 0.0016(15)
C12 0.0577(18) 0.0470(16) 0.073(2) 0.0026(14) -0.0017(15) -0.0097(15)
C13 0.0435(15) 0.0476(15) 0.0643(18) -0.0020(12) -0.0090(13) -0.0059(14)
Cl1 0.0603(4) 0.0411(4) 0.0678(5) -0.0059(3) -0.0164(3) 0.0108(3)
Cl2 0.0692(5) 0.0397(4) 0.0607(4) -0.0071(3) -0.0095(3) -0.0059(3)
Cl3 0.0596(4) 0.0696(5) 0.0525(4) -0.0197(3) -0.0093(3) 0.0093(4)
Cl4 0.0462(4) 0.0542(4) 0.0892(5) -0.0103(3) -0.0145(4) 0.0059(4)
N1 0.0438(14) 0.0767(16) 0.0514(14) 0.0044(12) -0.0110(11) 0.0038(13)
N2 0.0462(14) 0.0540(14) 0.0671(16) 0.0139(11) 0.0006(11) 0.0067(12)
Ni1 0.03720(18) 0.03082(16) 0.04678(19) -0.00285(13) -0.00648(13) 0.00183(15)

loop_
_atom_type_symbol
_atom_type_description
_atom_type_scat_dispersion_real
_atom_type_scat_dispersion_imag
_atom_type_scat_source
C C 0.0033 0.0016 'International Tables Vol C Tables 4.2.6.8 and 6.1.1.4'
H H 0.0000 0.0000 'International Tables Vol C Tables 4.2.6.8 and 6.1.1.4'
N N 0.0061 0.0033 'International Tables Vol C Tables 4.2.6.8 and 6.1.1.4'
Ni Ni 0.3393 1.1124 'International Tables Vol C Tables 4.2.6.8 and 6.1.1.4'
Cl Cl 0.1484 0.1585 'International Tables Vol C Tables 4.2.6.8 and 6.1.1.4'

loop_
_geom_angle_atom_site_label_1
_geom_angle_atom_site_label_2
_geom_angle_atom_site_label_3
_geom_angle_site_symmetry_1
_geom_angle_site_symmetry_3
_geom_angle
_geom_angle_publ_flag
N1 C1 C2 . . 120.2(2) ?
N1 C1 H1 . . 119.9 ?
C2 C1 H1 . . 119.9 ?
C1 C2 C3 . . 119.8(2) ?
C1 C2 H2 . . 120.1 ?
C3 C2 H2 . . 120.1 ?
C4 C3 C2 . . 117.6(2) ?
C4 C3 C6 . . 118.3(2) ?
C2 C3 C6 . . 124.0(2) ?
C5 C4 C3 . . 120.9(2) ?
C5 C4 H4 . . 119.6 ?
C3 C4 H4 . . 119.6 ?
N1 C5 C4 . . 119.6(2) ?
N1 C5 H5 . . 120.2 ?
C4 C5 H5 . . 120.2 ?
C3 C6 C7 . . 117.56(19) ?
C3 C6 H6A . . 107.9 ?
C7 C6 H6A . . 107.9 ?
C3 C6 H6B . . 107.9 ?
C7 C6 H6B . . 107.9 ?
H6A C6 H6B . . 107.2 ?
C6 C7 C8 . . 110.12(18) ?
C6 C7 H7A . . 109.6 ?
C8 C7 H7A . . 109.6 ?
C6 C7 H7B . . 109.6 ?
C8 C7 H7B . . 109.6 ?
H7A C7 H7B . . 108.2 ?
C9 C8 C7 . . 116.96(19) ?
C9 C8 H8A . . 108.1 ?
C7 C8 H8A . . 108.1 ?
C9 C8 H8B . . 108.1 ?
C7 C8 H8B . . 108.1 ?
H8A C8 H8B . . 107.3 ?
C13 C9 C10 . . 117.3(2) ?
C13 C9 C8 . . 123.6(2) ?
C10 C9 C8 . . 119.1(2) ?
C11 C10 C9 . . 120.9(2) ?
C11 C10 H10 . . 119.6 ?
C9 C10 H10 . . 119.6 ?
N2 C11 C10 . . 119.6(2) ?
N2 C11 H11 . . 120.2 ?
C10 C11 H11 . . 120.2 ?
N2 C12 C13 . . 119.8(2) ?
N2 C12 H12 . . 120.1 ?
C13 C12 H12 . . 120.1 ?
C12 C13 C9 . . 120.3(2) ?
C12 C13 H13 . . 119.9 ?
C9 C13 H13 . . 119.9 ?
C5 N1 C1 . . 121.9(2) ?
C5 N1 H1A . . 119.1 ?
C1 N1 H1A . . 119.1 ?
C12 N2 C11 . . 122.0(2) ?
C12 N2 H2A . . 119.0 ?
C11 N2 H2A . . 119.0 ?
Cl4 Ni1 Cl1 . . 98.27(2) ?
Cl4 Ni1 Cl2 . . 142.34(3) ?
Cl1 Ni1 Cl2 . . 96.59(3) ?
Cl4 Ni1 Cl3 . . 96.98(3) ?
Cl1 Ni1 Cl3 . . 134.16(3) ?
Cl2 Ni1 Cl3 . . 97.04(3) ?

loop_
_geom_bond_atom_site_label_1
_geom_bond_atom_site_label_2
_geom_bond_site_symmetry_2
_geom_bond_distance
_geom_bond_publ_flag
C1 N1 . 1.332(3) ?
C1 C2 . 1.364(3) ?
C1 H1 . 0.9300 ?
C2 C3 . 1.381(3) ?
C2 H2 . 0.9300 ?
C3 C4 . 1.380(3) ?
C3 C6 . 1.496(3) ?
C4 C5 . 1.358(3) ?
C4 H4 . 0.9300 ?
C5 N1 . 1.326(3) ?
C5 H5 . 0.9300 ?
C6 C7 . 1.505(3) ?
C6 H6A . 0.9700 ?
C6 H6B . 0.9700 ?
C7 C8 . 1.521(3) ?
C7 H7A . 0.9700 ?
C7 H7B . 0.9700 ?
C8 C9 . 1.502(3) ?
C8 H8A . 0.9700 ?
C8 H8B . 0.9700 ?
C9 C13 . 1.381(3) ?
C9 C10 . 1.385(3) ?
C10 C11 . 1.361(3) ?
C10 H10 . 0.9300 ?
C11 N2 . 1.330(3) ?
C11 H11 . 0.9300 ?
C12 N2 . 1.330(3) ?
C12 C13 . 1.370(3) ?
C12 H12 . 0.9300 ?
C13 H13 . 0.9300 ?
Cl1 Ni1 . 2.2487(6) ?
Cl2 Ni1 . 2.2503(6) ?
Cl3 Ni1 . 2.2760(7) ?
Cl4 Ni1 . 2.2198(7) ?
N1 H1A . 0.8600 ?
N2 H2A . 0.8600 ?

loop_
_geom_hbond_atom_site_label_D
_geom_hbond_atom_site_label_H
_geom_hbond_atom_site_label_A
_geom_hbond_site_symmetry_A
_geom_hbond_distance_DH
_geom_hbond_distance_HA
_geom_hbond_distance_DA
_geom_hbond_angle_DHA
_geom_hbond_publ_flag
N1 H1A Cl1 4_766 0.8600 2.4296 3.150(2) 141.67 yes
N2 H2A Cl3 2_455 0.8600 2.2540 3.114(2) 177.85 yes

loop_
_geom_torsion_atom_site_label_1
_geom_torsion_atom_site_label_2
_geom_torsion_atom_site_label_3
_geom_torsion_atom_site_label_4
_geom_torsion_site_symmetry_1
_geom_torsion_site_symmetry_2
_geom_torsion_site_symmetry_3
_geom_torsion_site_symmetry_4
_geom_torsion
_geom_torsion_publ_flag
N1 C1 C2 C3 . . . . -0.1(4) ?
C1 C2 C3 C4 . . . . 1.8(4) ?
C1 C2 C3 C6 . . . . -176.1(2) ?
C2 C3 C4 C5 . . . . -2.0(4) ?
C6 C3 C4 C5 . . . . 176.0(2) ?
C3 C4 C5 N1 . . . . 0.5(4) ?
C4 C3 C6 C7 . . . . 176.3(2) ?
C2 C3 C6 C7 . . . . -5.9(4) ?
C3 C6 C7 C8 . . . . 179.9(2) ?
C6 C7 C8 C9 . . . . 178.7(2) ?
C7 C8 C9 C13 . . . . 1.8(3) ?
C7 C8 C9 C10 . . . . -178.6(2) ?
C13 C9 C10 C11 . . . . -2.5(4) ?
C8 C9 C10 C11 . . . . 178.0(2) ?
C9 C10 C11 N2 . . . . 0.8(4) ?
N2 C12 C13 C9 . . . . -0.7(4) ?
C10 C9 C13 C12 . . . . 2.4(4) ?
C8 C9 C13 C12 . . . . -178.1(2) ?
C4 C5 N1 C1 . . . . 1.3(4) ?
C2 C1 N1 C5 . . . . -1.5(4) ?
C13 C12 N2 C11 . . . . -1.1(4) ?
C10 C11 N2 C12 . . . . 1.0(4) ?
